data_7243364
loop_
_publ_author_name
'Qiu, Qi-Ming'
'Yang, Guo-Yu'

_publ_section_title
;
 Three mixed-alkaline-metal borates with {Li@B12Ox(OH)24&#x2212;x} (x =
 18, 22) clusters: from isolated oxoboron cluster to unusual layer
;
_journal_issue 37
_journal_name_full CrystEngComm
_journal_page_first 6518
_journal_page_last 6525
_journal_paper_doi 10.1039/D1CE00910A
_journal_volume 23
_journal_year 2021
_chemical_formula_sum 'B24 Cs10 H16 Li2 O50'
_chemical_formula_weight 2418.55
_space_group_crystal_system monoclinic
_space_group_IT_number 14
_space_group_name_Hall '-P 2ybc'
_space_group_name_H-M_alt 'P 1 21/c 1'
_atom_sites_solution_hydrogens difmap
_audit_creation_method SHELXL-2018/3
_audit_update_record
;
2021-08-04 deposited with the CCDC.	2021-08-11 downloaded from the CCDC.
;
_cell_angle_alpha 90
_cell_angle_beta 96.274(2)
_cell_angle_gamma 90
_cell_formula_units_Z 2
_cell_length_a 18.5529(5)
_cell_length_b 10.8877(3)
_cell_length_c 13.0326(3)
_cell_measurement_reflns_used 29040
_cell_measurement_temperature 296(2)
_cell_measurement_theta_max 31.601
_cell_measurement_theta_min 1.658
_cell_volume 2616.80(12)
_computing_cell_refinement 'Bruker SAINT'
_computing_data_collection 'Bruker APEX2'
_computing_data_reduction 'Bruker SAINT'
_computing_molecular_graphics 'Bruker SHELXTL'
_computing_publication_material 'Bruker SHELXTL'
_computing_structure_refinement 'SHELXL-2018/3 (Sheldrick, 2018)'
_computing_structure_solution 'SHELXL-2018/3 (Sheldrick, 2018)'
_diffrn_ambient_temperature 296(2)
_diffrn_measured_fraction_theta_full 1.000
_diffrn_measured_fraction_theta_max 1.000
_diffrn_measurement_device_type 'CCD area detector'
_diffrn_measurement_method 'phi and omega scans'
_diffrn_radiation_type MoK\a
_diffrn_radiation_wavelength 0.71073
_diffrn_reflns_av_R_equivalents 0.0245
_diffrn_reflns_av_unetI/netI 0.0121
_diffrn_reflns_Laue_measured_fraction_full 1.000
_diffrn_reflns_Laue_measured_fraction_max 1.000
_diffrn_reflns_limit_h_max 22
_diffrn_reflns_limit_h_min -22
_diffrn_reflns_limit_k_max 12
_diffrn_reflns_limit_k_min -12
_diffrn_reflns_limit_l_max 15
_diffrn_reflns_limit_l_min -15
_diffrn_reflns_number 23959
_diffrn_reflns_point_group_measured_fraction_full 1.000
_diffrn_reflns_point_group_measured_fraction_max 1.000
_diffrn_reflns_theta_full 25.049
_diffrn_reflns_theta_max 25.049
_diffrn_reflns_theta_min 2.172
_diffrn_source 'fine-focus sealed tube'
_exptl_absorpt_coefficient_mu 7.001
_exptl_absorpt_correction_type multi-scan
_exptl_absorpt_process_details sadabs
_exptl_crystal_colour colorless
_exptl_crystal_density_diffrn 3.069
_exptl_crystal_description block
_exptl_crystal_F_000 2184
_exptl_crystal_size_max 0.080
_exptl_crystal_size_mid 0.060
_exptl_crystal_size_min 0.060
_exptl_transmission_factor_max 1.000
_exptl_transmission_factor_min 0.822
_refine_diff_density_max 2.415
_refine_diff_density_min -2.215
_refine_diff_density_rms 0.154
_refine_ls_extinction_method none
_refine_ls_goodness_of_fit_ref 1.089
_refine_ls_hydrogen_treatment constr
_refine_ls_matrix_type full
_refine_ls_number_parameters 405
_refine_ls_number_reflns 4628
_refine_ls_number_restraints 10
_refine_ls_restrained_S_all 1.099
_refine_ls_R_factor_all 0.0383
_refine_ls_R_factor_gt 0.0368
_refine_ls_shift/su_max 0.001
_refine_ls_shift/su_mean 0.000
_refine_ls_structure_factor_coef Fsqd
_refine_ls_weighting_details 'w=1/[\s^2^(Fo^2^)+(0.0272P)^2^+30.3753P] where P=(Fo^2^+2Fc^2^)/3'
_refine_ls_weighting_scheme calc
_refine_ls_wR_factor_gt 0.0820
_refine_ls_wR_factor_ref 0.0829
_reflns_Friedel_coverage 0.000
_reflns_number_gt 4458
_reflns_number_total 4628
_reflns_threshold_expression 'I > 2\s(I)'
_cod_data_source_file d1ce00910a2.cif
_cod_data_source_block 1_a
_cod_depositor_comments 'Adding full bibliography for 7243362--7243364.cif.'
_cod_original_sg_symbol_H-M 'P 21/c'
_cod_database_code 7243364
_shelx_shelxl_version_number 2018/3
_shelx_space_group_comment
;
The symmetry employed for this shelxl refinement is uniquely defined
by the following loop, which should always be used as a source of
symmetry information in preference to the above space-group names.
They are only intended as comments.
;
_shelx_estimated_absorpt_t_min 0.604
_shelx_estimated_absorpt_t_max 0.679

loop_
_space_group_symop_operation_xyz
'x, y, z'
'-x, y+1/2, -z+1/2'
'-x, -y, -z'
'x, -y-1/2, z-1/2'

loop_
_atom_site_label
_atom_site_type_symbol
_atom_site_fract_x
_atom_site_fract_y
_atom_site_fract_z
_atom_site_U_iso_or_equiv
_atom_site_adp_type
_atom_site_occupancy
_atom_site_site_symmetry_order
_atom_site_calc_flag
_atom_site_refinement_flags_posn
_atom_site_refinement_flags_adp
_atom_site_refinement_flags_occupancy
_atom_site_disorder_assembly
_atom_site_disorder_group
O11 O 1.1236(2) 1.0015(3) 0.7332(3) 0.0137(8) Uani 1 1 d . . . . .
O7 O 1.1241(2) 0.7988(3) 0.6627(3) 0.0134(8) Uani 1 1 d . . . . .
B6 B 1.1346(3) 0.8800(6) 0.7412(5) 0.0124(12) Uani 1 1 d . . . . .
B11 B 0.6061(3) 0.0633(6) 0.6276(5) 0.0121(12) Uani 1 1 d . . . . .
O20 O 0.66036(19) 0.1637(3) 0.6206(3) 0.0153(8) Uani 1 1 d . . . . .
O1 O 0.8078(2) 0.8671(4) 0.9125(4) 0.0342(12) Uani 1 1 d . . . . .
H1 H 0.768635 0.837650 0.890455 0.041 Uiso 1 1 d R U . . .
O2 O 0.8398(2) 0.6605(3) 0.8780(3) 0.0157(8) Uani 1 1 d . . . . .
O3 O 0.9291(2) 0.8118(3) 0.9363(3) 0.0165(8) Uani 1 1 d . . . . .
O4 O 1.0215(2) 0.6938(4) 1.0336(3) 0.0141(8) Uani 1 1 d . . . . .
O5 O 0.9672(2) 0.6176(4) 0.8686(3) 0.0164(8) Uani 1 1 d . . . . .
O6 O 0.8941(2) 0.4751(4) 0.9524(3) 0.0147(8) Uani 1 1 d . . . . .
O8 O 1.14470(19) 0.7178(4) 0.9860(3) 0.0144(8) Uani 1 1 d . . . . .
O9 O 1.0439(2) 0.7935(4) 0.8733(3) 0.0170(8) Uani 1 1 d . . . . .
O10 O 1.16350(19) 0.8329(4) 0.8386(3) 0.0129(8) Uani 1 1 d . . . . .
B1 B 0.8596(3) 0.7759(6) 0.9083(5) 0.0160(13) Uani 1 1 d . . . . .
B2 B 0.9902(3) 0.7256(6) 0.9292(5) 0.0112(11) Uani 1 1 d . . . . .
B3 B 0.8963(3) 0.5627(6) 0.8691(5) 0.0129(12) Uani 1 1 d . . . . .
B4 B 1.0970(3) 0.6570(6) 1.0570(5) 0.0130(12) Uani 1 1 d . . . . .
B5 B 1.1157(3) 0.7796(5) 0.9016(4) 0.0101(11) Uani 1 1 d . . . . .
O22 O 0.3534(2) 0.2240(4) 0.5103(3) 0.0156(8) Uani 1 1 d . . . . .
O12 O 0.4562(2) 0.2860(4) 0.6258(3) 0.0176(8) Uani 1 1 d . . . . .
O13 O 0.33805(19) 0.3397(4) 0.6583(3) 0.0131(8) Uani 1 1 d . . . . .
O14 O 0.3737(2) 0.5059(4) 0.7679(3) 0.0161(8) Uani 1 1 d . . . . .
O15 O 0.3730(2) 0.3026(3) 0.8349(3) 0.0138(8) Uani 1 1 d . . . . .
O16 O 0.4754(2) 0.1890(3) 0.4634(3) 0.0130(8) Uani 1 1 d . . . . .
O17 O 0.5687(2) 0.3086(3) 0.5572(3) 0.0151(8) Uani 1 1 d . . . . .
O18 O 0.5335(2) 0.1116(4) 0.6245(3) 0.0148(8) Uani 1 1 d . . . . .
O19 O 0.3870(2) 0.0255(3) 0.4542(3) 0.0149(8) Uani 1 1 d . . . . .
O21 O 0.6902(2) 0.3694(4) 0.5865(3) 0.0224(9) Uani 1 1 d . . . . .
H21 H 0.730644 0.347465 0.611970 0.027 Uiso 1 1 d R U . . .
B7 B 0.3841(3) 0.2803(5) 0.5967(4) 0.0108(11) Uani 1 1 d . . . . .
B8 B 0.3638(3) 0.3841(6) 0.7569(4) 0.0104(11) Uani 1 1 d . . . . .
B9 B 0.3988(3) 0.1563(5) 0.4413(4) 0.0103(11) Uani 1 1 d . . . . .
B10 B 0.5087(3) 0.2207(6) 0.5668(4) 0.0112(12) Uani 1 1 d . . . . .
B12 B 0.6380(3) 0.2775(6) 0.5886(4) 0.0107(11) Uani 1 1 d . . . . .
O25 O 0.9165(3) 0.8183(5) 0.6760(4) 0.0455(14) Uani 1 1 d . . . . .
H25A H 0.946625 0.819386 0.631051 0.055 Uiso 1 1 d R U . . .
H25B H 0.935156 0.786532 0.733134 0.055 Uiso 1 1 d R U . . .
O23 O 0.5623(3) 0.3117(5) 0.8106(4) 0.0419(13) Uani 1 1 d D . . . .
H23A H 0.574110 0.265312 0.758647 0.050 Uiso 1 1 d R U . . .
H23B H 0.557364 0.380786 0.849066 0.050 Uiso 1 1 d DR U . . .
O24 O 0.6778(5) 0.4995(8) 0.8478(6) 0.096(3) Uani 1 1 d D U . . .
H24A H 0.667765 0.428868 0.822072 0.115 Uiso 1 1 d DR U . . .
H24B H 0.641520 0.520850 0.879408 0.115 Uiso 1 1 d DR U . . .
Li2 Li 1.000000 0.500000 1.000000 0.020(3) Uani 1 2 d S . P . .
Li1 Li 0.500000 0.000000 0.500000 0.022(3) Uani 1 2 d S . P . .
Cs1 Cs 0.97976(3) 0.06041(4) 0.84034(3) 0.03232(12) Uani 1 1 d . . . . .
Cs2 Cs 0.47426(3) 0.05826(4) 0.83500(4) 0.03382(12) Uani 1 1 d . . . . .
Cs3 Cs 0.75414(3) 0.62573(4) 0.65099(4) 0.04325(15) Uani 1 1 d . . . . .
Cs4 Cs 0.78101(6) 0.97656(10) 0.57702(8) 0.0384(2) Uani 0.9 1 d . . P . .
Cs5 Cs 0.72268(4) 0.18974(8) 0.85812(4) 0.0705(2) Uani 1 1 d . . . . .
Cs4A Cs 0.7909(6) 0.9984(10) 0.6133(6) 0.033(2) Uani 0.1 1 d . . P . .

loop_
_atom_site_aniso_label
_atom_site_aniso_U_11
_atom_site_aniso_U_22
_atom_site_aniso_U_33
_atom_site_aniso_U_23
_atom_site_aniso_U_13
_atom_site_aniso_U_12
O11 0.021(2) 0.0117(19) 0.0073(17) -0.0008(14) -0.0047(14) 0.0003(15)
O7 0.0191(19) 0.0103(19) 0.0098(18) 0.0009(14) -0.0033(15) 0.0016(15)
B6 0.007(3) 0.018(3) 0.012(3) 0.005(2) 0.001(2) -0.001(2)
B11 0.012(3) 0.012(3) 0.011(3) 0.002(2) -0.004(2) 0.000(2)
O20 0.0091(18) 0.0104(19) 0.025(2) 0.0003(16) -0.0029(15) -0.0002(15)
O1 0.012(2) 0.019(2) 0.069(4) -0.016(2) -0.004(2) 0.0040(18)
O2 0.0098(18) 0.0124(19) 0.024(2) -0.0018(16) -0.0021(15) -0.0001(15)
O3 0.0103(18) 0.0107(19) 0.028(2) -0.0027(16) -0.0018(16) 0.0017(15)
O4 0.0134(19) 0.017(2) 0.0115(18) 0.0015(15) -0.0003(14) -0.0007(15)
O5 0.0138(19) 0.018(2) 0.0173(19) -0.0071(16) 0.0007(15) 0.0010(16)
O6 0.024(2) 0.0132(19) 0.0065(17) -0.0008(15) -0.0006(15) 0.0017(16)
O8 0.0108(18) 0.020(2) 0.0119(18) 0.0074(16) -0.0013(14) 0.0012(15)
O9 0.0115(18) 0.019(2) 0.020(2) 0.0118(17) -0.0020(15) -0.0007(16)
O10 0.0094(18) 0.020(2) 0.0084(17) 0.0035(15) -0.0015(14) -0.0016(15)
B1 0.015(3) 0.015(3) 0.018(3) 0.000(3) 0.000(2) 0.000(2)
B2 0.010(3) 0.012(3) 0.011(3) 0.002(2) 0.002(2) -0.001(2)
B3 0.014(3) 0.014(3) 0.010(3) 0.000(2) -0.004(2) 0.002(2)
B4 0.014(3) 0.013(3) 0.011(3) 0.001(2) -0.003(2) 0.000(2)
B5 0.011(3) 0.009(3) 0.009(3) 0.000(2) 0.000(2) -0.001(2)
O22 0.0122(18) 0.023(2) 0.0113(18) -0.0096(16) -0.0019(14) 0.0020(16)
O12 0.0105(18) 0.025(2) 0.0169(19) -0.0115(17) -0.0019(15) 0.0030(16)
O13 0.0106(18) 0.020(2) 0.0082(17) -0.0049(15) -0.0007(14) 0.0019(15)
O14 0.027(2) 0.0123(19) 0.0075(18) 0.0011(15) -0.0045(15) -0.0021(16)
O15 0.0193(19) 0.0099(19) 0.0111(18) -0.0003(15) -0.0035(15) -0.0026(15)
O16 0.0127(18) 0.015(2) 0.0112(18) -0.0022(15) 0.0025(14) 0.0009(15)
O17 0.0127(18) 0.0106(19) 0.021(2) 0.0011(16) -0.0002(15) -0.0004(15)
O18 0.0102(18) 0.017(2) 0.0174(19) 0.0042(16) 0.0007(15) -0.0018(15)
O19 0.025(2) 0.0117(19) 0.0080(18) 0.0018(15) -0.0004(15) -0.0001(16)
O21 0.014(2) 0.015(2) 0.037(2) 0.0049(18) -0.0047(18) -0.0042(16)
B7 0.014(3) 0.009(3) 0.009(3) 0.001(2) 0.000(2) 0.002(2)
B8 0.007(3) 0.013(3) 0.011(3) -0.002(2) 0.003(2) 0.000(2)
B9 0.009(3) 0.010(3) 0.010(3) -0.002(2) -0.002(2) 0.001(2)
B10 0.013(3) 0.013(3) 0.008(3) -0.001(2) 0.000(2) -0.001(2)
B12 0.010(3) 0.010(3) 0.012(3) -0.002(2) 0.003(2) -0.002(2)
O25 0.045(3) 0.060(4) 0.034(3) 0.010(3) 0.014(2) 0.018(3)
O23 0.052(3) 0.048(3) 0.029(3) -0.012(2) 0.017(2) -0.015(3)
O24 0.142(7) 0.077(5) 0.074(5) -0.009(4) 0.038(5) 0.034(5)
Li2 0.021(7) 0.014(7) 0.021(7) 0.002(5) -0.007(5) 0.001(5)
Li1 0.022(7) 0.015(7) 0.027(8) 0.000(6) -0.005(6) -0.001(6)
Cs1 0.0499(3) 0.0169(2) 0.0328(2) 0.00207(16) 0.01632(19) 0.00449(17)
Cs2 0.0476(3) 0.0192(2) 0.0375(2) 0.00196(17) 0.0173(2) 0.00500(18)
Cs3 0.0353(3) 0.0246(2) 0.0632(3) -0.0032(2) -0.0248(2) 0.01124(18)
Cs4 0.0251(4) 0.0290(4) 0.0652(7) 0.0080(5) 0.0230(5) 0.0018(3)
Cs5 0.0667(4) 0.1194(6) 0.0244(2) -0.0116(3) 0.0006(2) -0.0656(4)
Cs4A 0.041(4) 0.031(4) 0.028(4) 0.001(3) 0.007(3) 0.005(3)

loop_
_atom_type_symbol
_atom_type_description
_atom_type_scat_dispersion_real
_atom_type_scat_dispersion_imag
_atom_type_scat_source
B B 0.0013 0.0007 'International Tables Vol C Tables 4.2.6.8 and 6.1.1.4'
Cs Cs -0.3680 2.1192 'International Tables Vol C Tables 4.2.6.8 and 6.1.1.4'
H H 0.0000 0.0000 'International Tables Vol C Tables 4.2.6.8 and 6.1.1.4'
O O 0.0106 0.0060 'International Tables Vol C Tables 4.2.6.8 and 6.1.1.4'
Li Li -0.0003 0.0001 'International Tables Vol C Tables 4.2.6.8 and 6.1.1.4'

loop_
_geom_angle_atom_site_label_1
_geom_angle_atom_site_label_2
_geom_angle_atom_site_label_3
_geom_angle
_geom_angle_site_symmetry_1
_geom_angle_site_symmetry_3
_geom_angle_publ_flag
B6 O11 B3 121.8(4) . 2_756 ?
B6 O11 Cs3 108.4(3) . 2_756 ?
B3 O11 Cs3 110.9(3) 2_756 2_756 ?
B6 O11 Cs1 106.9(3) . 1_565 ?
B3 O11 Cs1 99.3(3) 2_756 1_565 ?
Cs3 O11 Cs1 108.60(11) 2_756 1_565 ?
B6 O7 B4 119.6(4) . 4_575 ?
B6 O7 Cs5 105.0(3) . 2_756 ?
B4 O7 Cs5 105.1(3) 4_575 2_756 ?
B6 O7 Cs1 124.9(3) . 2_756 ?
B4 O7 Cs1 96.2(3) 4_575 2_756 ?
Cs5 O7 Cs1 103.96(11) 2_756 2_756 ?
O11 B6 O7 125.4(5) . . ?
O11 B6 O10 117.7(5) . . ?
O7 B6 O10 116.8(5) . . ?
O11 B6 Cs3 50.8(3) . 2_756 ?
O7 B6 Cs3 144.9(4) . 2_756 ?
O10 B6 Cs3 76.9(3) . 2_756 ?
O11 B6 Cs5 129.3(4) . 2_756 ?
O7 B6 Cs5 54.4(3) . 2_756 ?
O10 B6 Cs5 84.1(3) . 2_756 ?
Cs3 B6 Cs5 98.74(14) 2_756 2_756 ?
O11 B6 Cs1 53.5(3) . 1_565 ?
O7 B6 Cs1 122.8(3) . 1_565 ?
O10 B6 Cs1 96.2(3) . 1_565 ?
Cs3 B6 Cs1 84.55(14) 2_756 1_565 ?
Cs5 B6 Cs1 176.65(19) 2_756 1_565 ?
O18 B11 O19 112.2(4) . 3_656 ?
O18 B11 O20 111.4(4) . . ?
O19 B11 O20 109.1(4) 3_656 . ?
O18 B11 O14 108.4(4) . 2_646 ?
O19 B11 O14 110.7(4) 3_656 2_646 ?
O20 B11 O14 104.8(4) . 2_646 ?
O18 B11 Li1 54.8(2) . . ?
O19 B11 Li1 57.4(2) 3_656 . ?
O20 B11 Li1 129.8(4) . . ?
O14 B11 Li1 125.4(4) 2_646 . ?
O18 B11 Cs4 166.5(4) . 1_545 ?
O19 B11 Cs4 61.7(3) 3_656 1_545 ?
O20 B11 Cs4 62.8(3) . 1_545 ?
O14 B11 Cs4 85.1(3) 2_646 1_545 ?
Li1 B11 Cs4 118.2(2) . 1_545 ?
O18 B11 Cs4A 169.2(4) . 1_545 ?
O19 B11 Cs4A 70.4(3) 3_656 1_545 ?
O20 B11 Cs4A 58.5(3) . 1_545 ?
O14 B11 Cs4A 79.5(3) 2_646 1_545 ?
Li1 B11 Cs4A 127.0(2) . 1_545 ?
Cs4 B11 Cs4A 8.85(11) 1_545 1_545 ?
O18 B11 Cs5 110.0(3) . . ?
O19 B11 Cs5 137.6(3) 3_656 . ?
O20 B11 Cs5 56.6(2) . . ?
O14 B11 Cs5 50.7(2) 2_646 . ?
Li1 B11 Cs5 164.1(2) . . ?
Cs4 B11 Cs5 77.65(12) 1_545 . ?
Cs4A B11 Cs5 68.79(15) 1_545 . ?
O18 B11 Cs2 50.2(2) . . ?
O19 B11 Cs2 128.3(3) 3_656 . ?
O20 B11 Cs2 122.6(3) . . ?
O14 B11 Cs2 58.2(3) 2_646 . ?
Li1 B11 Cs2 87.07(16) . . ?
Cs4 B11 Cs2 143.26(17) 1_545 . ?
Cs4A B11 Cs2 137.1(2) 1_545 . ?
Cs5 B11 Cs2 78.35(11) . . ?
B12 O20 B11 120.0(4) . . ?
B12 O20 Cs4A 138.7(4) . 1_545 ?
B11 O20 Cs4A 96.5(4) . 1_545 ?
B12 O20 Cs4 137.8(3) . 1_545 ?
B11 O20 Cs4 92.0(3) . 1_545 ?
Cs4A O20 Cs4 9.97(13) 1_545 1_545 ?
B12 O20 Cs5 106.4(3) . . ?
B11 O20 Cs5 100.4(3) . . ?
Cs4A O20 Cs5 82.94(16) 1_545 . ?
Cs4 O20 Cs5 92.48(10) 1_545 . ?
B1 O1 Cs3 109.2(4) . 4_576 ?
B1 O1 H1 107.4 . . ?
Cs3 O1 H1 89.6 4_576 . ?
B1 O2 B3 120.6(4) . . ?
B1 O2 Cs3 117.9(3) . . ?
B3 O2 Cs3 97.1(3) . . ?
B1 O2 Cs4 107.1(3) . 4_576 ?
B3 O2 Cs4 91.9(3) . 4_576 ?
Cs3 O2 Cs4 119.91(11) . 4_576 ?
B1 O2 Cs4A 105.9(4) . 4_576 ?
B3 O2 Cs4A 88.2(3) . 4_576 ?
Cs3 O2 Cs4A 124.2(2) . 4_576 ?
Cs4 O2 Cs4A 5.27(17) 4_576 4_576 ?
B1 O3 B2 120.8(5) . . ?
B1 O3 Cs1 117.0(3) . 1_565 ?
B2 O3 Cs1 104.7(3) . 1_565 ?
B1 O3 Cs1 134.2(4) . 3_767 ?
B2 O3 Cs1 90.0(3) . 3_767 ?
Cs1 O3 Cs1 81.42(9) 1_565 3_767 ?
B4 O4 B2 122.4(4) . . ?
B4 O4 Li2 85.8(3) . . ?
B2 O4 Li2 89.9(3) . . ?
B4 O4 Cs1 100.7(3) . 3_767 ?
B2 O4 Cs1 105.1(3) . 3_767 ?
Li2 O4 Cs1 156.45(16) . 3_767 ?
B3 O5 B2 123.1(4) . . ?
B3 O5 Li2 86.0(3) . . ?
B2 O5 Li2 90.5(3) . . ?
B3 O5 Cs1 107.5(3) . 2_756 ?
B2 O5 Cs1 122.9(3) . 2_756 ?
Li2 O5 Cs1 119.49(15) . 2_756 ?
B3 O6 B4 125.1(4) . 3_767 ?
B3 O6 Li2 92.1(3) . . ?
B4 O6 Li2 92.5(3) 3_767 . ?
B3 O6 Cs4 112.9(3) . 4_576 ?
B4 O6 Cs4 109.2(3) 3_767 4_576 ?
Li2 O6 Cs4 123.78(15) . 4_576 ?
B3 O6 Cs4A 122.2(4) . 4_576 ?
B4 O6 Cs4A 103.9(4) 3_767 4_576 ?
Li2 O6 Cs4A 116.5(2) . 4_576 ?
Cs4 O6 Cs4A 10.17(15) 4_576 4_576 ?
B5 O8 B4 120.8(4) . . ?
B5 O8 Cs4A 100.8(3) . 2_746 ?
B4 O8 Cs4A 101.7(4) . 2_746 ?
B5 O8 Cs4 110.8(3) . 2_746 ?
B4 O8 Cs4 95.6(3) . 2_746 ?
Cs4A O8 Cs4 10.00(12) 2_746 2_746 ?
B5 O8 Cs5 125.1(3) . 3_767 ?
B4 O8 Cs5 102.3(3) . 3_767 ?
Cs4A O8 Cs5 102.1(2) 2_746 3_767 ?
Cs4 O8 Cs5 95.83(10) 2_746 3_767 ?
B5 O9 B2 120.1(4) . . ?
B5 O9 Cs1 119.1(3) . 1_565 ?
B2 O9 Cs1 105.1(3) . 1_565 ?
B5 O9 Cs1 99.1(3) . 2_756 ?
B2 O9 Cs1 89.8(3) . 2_756 ?
Cs1 O9 Cs1 120.66(11) 1_565 2_756 ?
B5 O10 B6 118.3(4) . . ?
B5 O10 Cs3 130.6(3) . 2_756 ?
B6 O10 Cs3 80.1(3) . 2_756 ?
B5 O10 Cs4A 69.4(3) . 2_746 ?
B6 O10 Cs4A 123.5(4) . 2_746 ?
Cs3 O10 Cs4A 140.9(2) 2_756 2_746 ?
O2 B1 O3 124.4(5) . . ?
O2 B1 O1 120.5(5) . . ?
O3 B1 O1 115.2(5) . . ?
O2 B1 Cs4 53.5(3) . 4_576 ?
O3 B1 Cs4 117.0(4) . 4_576 ?
O1 B1 Cs4 100.3(4) . 4_576 ?
O5 B2 O4 112.1(5) . . ?
O5 B2 O3 111.3(4) . . ?
O4 B2 O3 108.7(4) . . ?
O5 B2 O9 107.9(4) . . ?
O4 B2 O9 110.7(4) . . ?
O3 B2 O9 105.8(4) . . ?
O5 B2 Li2 55.8(3) . . ?
O4 B2 Li2 56.3(2) . . ?
O3 B2 Li2 126.5(4) . . ?
O9 B2 Li2 127.7(4) . . ?
O5 B2 Cs1 159.3(4) . 3_767 ?
O4 B2 Cs1 53.1(3) . 3_767 ?
O3 B2 Cs1 67.0(3) . 3_767 ?
O9 B2 Cs1 92.0(3) . 3_767 ?
Li2 B2 Cs1 107.36(18) . 3_767 ?
O5 B2 Cs1 127.2(3) . 1_565 ?
O4 B2 Cs1 120.7(3) . 1_565 ?
O3 B2 Cs1 53.3(2) . 1_565 ?
O9 B2 Cs1 52.7(2) . 1_565 ?
Li2 B2 Cs1 177.0(2) . 1_565 ?
Cs1 B2 Cs1 69.67(11) 3_767 1_565 ?
O5 B3 O6 112.0(4) . . ?
O5 B3 O11 108.4(4) . 2_746 ?
O6 B3 O11 110.4(4) . 2_746 ?
O5 B3 O2 110.4(5) . . ?
O6 B3 O2 109.3(4) . . ?
O11 B3 O2 106.0(4) 2_746 . ?
O5 B3 Li2 59.2(3) . . ?
O6 B3 Li2 52.9(2) . . ?
O11 B3 Li2 125.2(4) 2_746 . ?
O2 B3 Li2 128.6(4) . . ?
O5 B3 Cs4 131.1(3) . 4_576 ?
O6 B3 Cs4 45.7(2) . 4_576 ?
O11 B3 Cs4 120.0(3) 2_746 4_576 ?
O2 B3 Cs4 63.7(3) . 4_576 ?
Li2 B3 Cs4 86.09(16) . 4_576 ?
O5 B3 Cs3 119.3(3) . . ?
O6 B3 Cs3 128.1(3) . . ?
O11 B3 Cs3 47.0(2) 2_746 . ?
O2 B3 Cs3 59.2(2) . . ?
Li2 B3 Cs3 172.1(2) . . ?
Cs4 B3 Cs3 99.45(15) 4_576 . ?
O5 B3 Cs1 51.0(2) . 2_756 ?
O6 B3 Cs1 127.6(3) . 2_756 ?
O11 B3 Cs1 57.5(3) 2_746 2_756 ?
O2 B3 Cs1 123.1(3) . 2_756 ?
Li2 B3 Cs1 90.44(17) . 2_756 ?
Cs4 B3 Cs1 172.73(19) 4_576 2_756 ?
Cs3 B3 Cs1 83.41(12) . 2_756 ?
O5 B3 Cs4A 126.9(4) . 4_576 ?
O6 B3 Cs4A 39.8(3) . 4_576 ?
O11 B3 Cs4A 122.9(4) 2_746 4_576 ?
O2 B3 Cs4A 69.4(3) . 4_576 ?
Li2 B3 Cs4A 79.5(2) . 4_576 ?
Cs4 B3 Cs4A 6.68(14) 4_576 4_576 ?
Cs3 B3 Cs4A 105.8(2) . 4_576 ?
Cs1 B3 Cs4A 167.4(2) 2_756 4_576 ?
O6 B4 O4 111.6(5) 3_767 . ?
O6 B4 O7 111.5(4) 3_767 4_576 ?
O4 B4 O7 108.9(4) . 4_576 ?
O6 B4 O8 107.7(4) 3_767 . ?
O4 B4 O8 111.5(4) . . ?
O7 B4 O8 105.3(4) 4_576 . ?
O6 B4 Li2 52.5(2) 3_767 . ?
O4 B4 Li2 59.2(3) . . ?
O7 B4 Li2 130.2(4) 4_576 . ?
O8 B4 Li2 124.3(4) . . ?
O6 B4 Cs4 48.3(3) 3_767 2_746 ?
O4 B4 Cs4 133.7(3) . 2_746 ?
O7 B4 Cs4 117.3(3) 4_576 2_746 ?
O8 B4 Cs4 59.8(3) . 2_746 ?
Li2 B4 Cs4 87.34(17) . 2_746 ?
O6 B4 Cs4A 53.3(3) 3_767 2_746 ?
O4 B4 Cs4A 127.1(4) . 2_746 ?
O7 B4 Cs4A 123.9(4) 4_576 2_746 ?
O8 B4 Cs4A 54.5(3) . 2_746 ?
Li2 B4 Cs4A 86.3(2) . 2_746 ?
Cs4 B4 Cs4A 8.59(11) 2_746 2_746 ?
O6 B4 Cs1 154.7(4) 3_767 3_767 ?
O4 B4 Cs1 56.5(3) . 3_767 ?
O7 B4 Cs1 60.2(3) 4_576 3_767 ?
O8 B4 Cs1 97.6(3) . 3_767 ?
Li2 B4 Cs1 112.2(2) . 3_767 ?
Cs4 B4 Cs1 156.68(19) 2_746 3_767 ?
Cs4A B4 Cs1 152.0(2) 2_746 3_767 ?
O6 B4 Cs5 110.8(3) 3_767 3_767 ?
O4 B4 Cs5 137.5(4) . 3_767 ?
O7 B4 Cs5 52.5(2) 4_576 3_767 ?
O8 B4 Cs5 55.0(2) . 3_767 ?
Li2 B4 Cs5 163.3(2) . 3_767 ?
Cs4 B4 Cs5 78.46(12) 2_746 3_767 ?
Cs4A B4 Cs5 80.9(2) 2_746 3_767 ?
Cs1 B4 Cs5 83.74(13) 3_767 3_767 ?
O8 B5 O9 124.9(5) . . ?
O8 B5 O10 117.6(5) . . ?
O9 B5 O10 117.5(5) . . ?
O8 B5 Cs4A 57.2(3) . 2_746 ?
O9 B5 Cs4A 123.8(4) . 2_746 ?
O10 B5 Cs4A 88.9(3) . 2_746 ?
O8 B5 Cs4 49.9(3) . 2_746 ?
O9 B5 Cs4 126.1(4) . 2_746 ?
O10 B5 Cs4 93.2(3) . 2_746 ?
Cs4A B5 Cs4 7.30(13) 2_746 2_746 ?
B7 O22 B9 120.8(4) . . ?
B7 O22 Cs3 119.5(3) . 3_666 ?
B9 O22 Cs3 102.1(3) . 3_666 ?
B7 O22 Cs4 142.4(3) . 3_666 ?
B9 O22 Cs4 85.6(3) . 3_666 ?
Cs3 O22 Cs4 74.14(8) 3_666 3_666 ?
B7 O12 B10 121.2(4) . . ?
B7 O12 Cs2 116.7(3) . 2_656 ?
B10 O12 Cs2 104.2(3) . 2_656 ?
B7 O12 Cs2 100.6(3) . . ?
B10 O12 Cs2 92.9(3) . . ?
Cs2 O12 Cs2 119.76(11) 2_656 . ?
B7 O13 B8 121.1(4) . . ?
B8 O14 B11 121.5(4) . 2_656 ?
B8 O14 Cs5 121.7(3) . 2_656 ?
B11 O14 Cs5 106.7(3) 2_656 2_656 ?
B8 O14 Cs2 103.9(3) . 2_656 ?
B11 O14 Cs2 99.0(3) 2_656 2_656 ?
Cs5 O14 Cs2 98.33(10) 2_656 2_656 ?
B8 O14 Cs4A 84.9(4) . 2_646 ?
B11 O14 Cs4A 76.0(3) 2_656 2_646 ?
Cs5 O14 Cs4A 76.64(15) 2_656 2_646 ?
Cs2 O14 Cs4A 171.3(2) 2_656 2_646 ?
B8 O14 Cs4 82.4(3) . 2_646 ?
B11 O14 Cs4 70.9(3) 2_656 2_646 ?
Cs5 O14 Cs4 84.62(10) 2_656 2_646 ?
Cs2 O14 Cs4 169.95(12) 2_656 2_646 ?
Cs4A O14 Cs4 8.33(11) 2_646 2_646 ?
B8 O15 B9 120.5(4) . 4_566 ?
B8 O15 Cs3 115.1(3) . 2_646 ?
B9 O15 Cs3 107.7(3) 4_566 2_646 ?
B8 O15 Cs2 124.4(3) . . ?
B9 O15 Cs2 96.8(3) 4_566 . ?
Cs3 O15 Cs2 86.25(9) 2_646 . ?
B8 O15 Cs4 81.9(3) . 2_646 ?
B9 O15 Cs4 74.8(3) 4_566 2_646 ?
Cs3 O15 Cs4 71.25(8) 2_646 2_646 ?
Cs2 O15 Cs4 151.63(12) . 2_646 ?
B9 O16 B10 122.9(4) . . ?
B9 O16 Li1 89.4(3) . . ?
B10 O16 Li1 87.9(3) . . ?
B9 O16 Cs2 98.9(3) . 4_565 ?
B10 O16 Cs2 104.8(3) . 4_565 ?
Li1 O16 Cs2 157.30(16) . 4_565 ?
B12 O17 B10 120.7(4) . . ?
B12 O17 Cs2 110.8(3) . 2_656 ?
B10 O17 Cs2 106.6(3) . 2_656 ?
B12 O17 Cs2 136.3(3) . 4_565 ?
B10 O17 Cs2 91.4(3) . 4_565 ?
Cs2 O17 Cs2 83.47(9) 2_656 4_565 ?
B11 O18 B10 123.7(4) . . ?
B11 O18 Li1 90.4(3) . . ?
B10 O18 Li1 91.3(3) . . ?
B11 O18 Cs2 109.0(3) . . ?
B10 O18 Cs2 119.0(3) . . ?
Li1 O18 Cs2 118.42(15) . . ?
B9 O19 B11 122.7(4) . 3_656 ?
B9 O19 Li1 90.2(3) . . ?
B11 O19 Li1 87.5(3) 3_656 . ?
B9 O19 Cs4 98.9(3) . 3_666 ?
B11 O19 Cs4 93.8(3) 3_656 3_666 ?
Li1 O19 Cs4 168.20(17) . 3_666 ?
B9 O19 Cs4A 101.8(3) . 3_666 ?
B11 O19 Cs4A 85.3(3) 3_656 3_666 ?
Li1 O19 Cs4A 168.0(3) . 3_666 ?
Cs4 O19 Cs4A 8.76(14) 3_666 3_666 ?
B12 O21 Cs3 152.0(4) . . ?
B12 O21 Cs5 94.4(3) . 4_565 ?
Cs3 O21 Cs5 109.26(13) . 4_565 ?
B12 O21 H21 112.9 . . ?
Cs3 O21 H21 81.2 . . ?
Cs5 O21 H21 93.5 4_565 . ?
O22 B7 O12 124.6(5) . . ?
O22 B7 O13 117.5(5) . . ?
O12 B7 O13 117.9(5) . . ?
O15 B8 O14 124.4(5) . . ?
O15 B8 O13 117.7(5) . . ?
O14 B8 O13 117.7(5) . . ?
O15 B8 Cs4A 85.3(3) . 2_646 ?
O14 B8 Cs4A 73.9(3) . 2_646 ?
O13 B8 Cs4A 109.2(3) . 2_646 ?
O15 B8 Cs4 77.4(3) . 2_646 ?
O14 B8 Cs4 76.9(3) . 2_646 ?
O13 B8 Cs4 115.1(3) . 2_646 ?
Cs4A B8 Cs4 8.28(10) 2_646 2_646 ?
O15 B8 Cs3 46.4(3) . 2_646 ?
O14 B8 Cs3 140.0(4) . 2_646 ?
O13 B8 Cs3 83.4(3) . 2_646 ?
Cs4A B8 Cs3 66.82(19) 2_646 2_646 ?
Cs4 B8 Cs3 63.20(9) 2_646 2_646 ?
O15 B8 Cs2 121.4(3) . 2_656 ?
O14 B8 Cs2 56.3(3) . 2_656 ?
O13 B8 Cs2 94.8(3) . 2_656 ?
Cs4A B8 Cs2 130.2(2) 2_646 2_656 ?
Cs4 B8 Cs2 132.57(17) 2_646 2_656 ?
Cs3 B8 Cs2 161.65(17) 2_646 2_656 ?
O15 B8 Cs5 149.5(4) . 2_656 ?
O14 B8 Cs5 41.3(3) . 2_656 ?
O13 B8 Cs5 81.9(3) . 2_656 ?
Cs4A B8 Cs5 65.41(16) 2_646 2_656 ?
Cs4 B8 Cs5 72.83(10) 2_646 2_656 ?
Cs3 B8 Cs5 121.21(14) 2_646 2_656 ?
Cs2 B8 Cs5 76.33(11) 2_656 2_656 ?
O19 B9 O16 111.8(4) . . ?
O19 B9 O15 111.5(4) . 4_565 ?
O16 B9 O15 108.5(4) . 4_565 ?
O19 B9 O22 108.2(4) . . ?
O16 B9 O22 111.2(4) . . ?
O15 B9 O22 105.5(4) 4_565 . ?
O19 B9 Li1 55.6(2) . . ?
O16 B9 Li1 56.2(2) . . ?
O15 B9 Li1 128.6(4) 4_565 . ?
O22 B9 Li1 125.9(3) . . ?
O19 B9 Cs4 57.8(3) . 3_666 ?
O16 B9 Cs4 168.2(4) . 3_666 ?
O15 B9 Cs4 81.9(3) 4_565 3_666 ?
O22 B9 Cs4 70.1(3) . 3_666 ?
Li1 B9 Cs4 112.98(19) . 3_666 ?
O19 B9 Cs2 157.7(4) . 4_565 ?
O16 B9 Cs2 58.3(3) . 4_565 ?
O15 B9 Cs2 59.9(2) 4_565 4_565 ?
O22 B9 Cs2 94.1(3) . 4_565 ?
Li1 B9 Cs2 111.57(18) . 4_565 ?
Cs4 B9 Cs2 133.45(17) 3_666 4_565 ?
O19 B9 Cs3 122.2(3) . 3_666 ?
O16 B9 Cs3 126.0(3) . 3_666 ?
O15 B9 Cs3 50.4(2) 4_565 3_666 ?
O22 B9 Cs3 55.2(2) . 3_666 ?
Li1 B9 Cs3 177.5(2) . 3_666 ?
Cs4 B9 Cs3 64.97(10) 3_666 3_666 ?
Cs2 B9 Cs3 70.10(10) 4_565 3_666 ?
O19 B9 Cs4A 56.8(3) . 3_666 ?
O16 B9 Cs4A 168.5(4) . 3_666 ?
O15 B9 Cs4A 76.6(3) 4_565 3_666 ?
O22 B9 Cs4A 76.4(3) . 3_666 ?
Li1 B9 Cs4A 112.4(2) . 3_666 ?
Cs4 B9 Cs4A 7.14(12) 3_666 3_666 ?
Cs2 B9 Cs4A 131.2(2) 4_565 3_666 ?
Cs3 B9 Cs4A 65.36(19) 3_666 3_666 ?
O18 B10 O16 111.2(4) . . ?
O18 B10 O17 111.9(4) . . ?
O16 B10 O17 108.7(4) . . ?
O18 B10 O12 108.1(4) . . ?
O16 B10 O12 110.8(4) . . ?
O17 B10 O12 106.0(4) . . ?
O18 B10 Li1 54.0(2) . . ?
O16 B10 Li1 57.3(2) . . ?
O17 B10 Li1 126.8(4) . . ?
O12 B10 Li1 127.2(4) . . ?
O18 B10 Cs2 158.5(4) . 4_565 ?
O16 B10 Cs2 53.7(2) . 4_565 ?
O17 B10 Cs2 66.0(3) . 4_565 ?
O12 B10 Cs2 92.6(3) . 4_565 ?
Li1 B10 Cs2 108.72(18) . 4_565 ?
O18 B10 Cs2 126.3(3) . 2_656 ?
O16 B10 Cs2 122.5(3) . 2_656 ?
O17 B10 Cs2 52.0(2) . 2_656 ?
O12 B10 Cs2 54.1(3) . 2_656 ?
Li1 B10 Cs2 178.7(2) . 2_656 ?
Cs2 B10 Cs2 70.69(10) 4_565 2_656 ?
O17 B12 O20 124.8(5) . . ?
O17 B12 O21 117.1(5) . . ?
O20 B12 O21 118.1(5) . . ?
O17 B12 Cs5 102.3(3) . 4_565 ?
O20 B12 Cs5 101.7(3) . 4_565 ?
O21 B12 Cs5 62.6(3) . 4_565 ?
O17 B12 Cs5 128.8(3) . . ?
O20 B12 Cs5 53.6(3) . . ?
O21 B12 Cs5 88.9(3) . . ?
Cs5 B12 Cs5 128.91(16) 4_565 . ?
O17 B12 Cs2 50.3(3) . 2_656 ?
O20 B12 Cs2 142.5(4) . 2_656 ?
O21 B12 Cs2 80.4(3) . 2_656 ?
Cs5 B12 Cs2 115.83(16) 4_565 2_656 ?
Cs5 B12 Cs2 98.02(13) . 2_656 ?
Cs4A O25 Cs4 9.70(13) . . ?
Cs4A O25 Cs1 156.6(2) . 2_756 ?
Cs4 O25 Cs1 147.0(2) . 2_756 ?
Cs4A O25 Cs1 82.9(2) . 1_565 ?
Cs4 O25 Cs1 92.13(14) . 1_565 ?
Cs1 O25 Cs1 120.00(16) 2_756 1_565 ?
Cs4A O25 Cs3 75.5(2) . . ?
Cs4 O25 Cs3 70.72(11) . . ?
Cs1 O25 Cs3 89.28(14) 2_756 . ?
Cs1 O25 Cs3 134.54(15) 1_565 . ?
Cs4A O25 H25A 110.0 . . ?
Cs4 O25 H25A 105.1 . . ?
Cs1 O25 H25A 63.5 2_756 . ?
Cs1 O25 H25A 102.0 1_565 . ?
Cs3 O25 H25A 122.9 . . ?
Cs4A O25 H25B 135.0 . . ?
Cs4 O25 H25B 142.3 . . ?
Cs1 O25 H25B 63.1 2_756 . ?
Cs1 O25 H25B 72.4 1_565 . ?
Cs3 O25 H25B 95.6 . . ?
H25A O25 H25B 111.6 . . ?
Cs2 O23 Cs5 95.39(16) . . ?
Cs2 O23 Cs2 132.23(18) . 2_656 ?
Cs5 O23 Cs2 124.39(15) . 2_656 ?
Cs2 O23 H23A 76.1 . . ?
Cs5 O23 H23A 67.5 . . ?
Cs2 O23 H23A 94.3 2_656 . ?
Cs2 O23 H23B 124.4 . . ?
Cs5 O23 H23B 112.1 . . ?
Cs2 O23 H23B 67.7 2_656 . ?
H23A O23 H23B 158.5 . . ?
Cs3 O24 Cs4 113.5(3) . 4_576 ?
Cs3 O24 Cs5 107.9(2) . . ?
Cs4 O24 Cs5 86.0(2) 4_576 . ?
Cs3 O24 Cs2 77.53(18) . 2_656 ?
Cs4 O24 Cs2 155.9(2) 4_576 2_656 ?
Cs5 O24 Cs2 111.8(3) . 2_656 ?
Cs3 O24 H24A 99.3 . . ?
Cs4 O24 H24A 119.8 4_576 . ?
Cs5 O24 H24A 34.9 . . ?
Cs2 O24 H24A 77.0 2_656 . ?
Cs3 O24 H24B 132.4 . . ?
Cs4 O24 H24B 87.3 4_576 . ?
Cs5 O24 H24B 116.2 . . ?
Cs2 O24 H24B 70.5 2_656 . ?
H24A O24 H24B 106.5 . . ?
O6 Li2 O6 180.0 . 3_767 ?
O6 Li2 O5 69.87(15) . . ?
O6 Li2 O5 110.13(15) 3_767 . ?
O6 Li2 O5 110.13(15) . 3_767 ?
O6 Li2 O5 69.87(15) 3_767 3_767 ?
O5 Li2 O5 180.0 . 3_767 ?
O6 Li2 O4 69.98(15) . 3_767 ?
O6 Li2 O4 110.02(14) 3_767 3_767 ?
O5 Li2 O4 112.50(14) . 3_767 ?
O5 Li2 O4 67.50(14) 3_767 3_767 ?
O6 Li2 O4 110.02(14) . . ?
O6 Li2 O4 69.98(15) 3_767 . ?
O5 Li2 O4 67.50(14) . . ?
O5 Li2 O4 112.50(14) 3_767 . ?
O4 Li2 O4 180.0(2) 3_767 . ?
O6 Li2 B3 35.03(18) . . ?
O6 Li2 B3 144.97(18) 3_767 . ?
O5 Li2 B3 34.85(18) . . ?
O5 Li2 B3 145.15(18) 3_767 . ?
O4 Li2 B3 90.98(17) 3_767 . ?
O4 Li2 B3 89.02(17) . . ?
O6 Li2 B3 144.97(18) . 3_767 ?
O6 Li2 B3 35.03(18) 3_767 3_767 ?
O5 Li2 B3 145.15(18) . 3_767 ?
O5 Li2 B3 34.85(18) 3_767 3_767 ?
O4 Li2 B3 89.02(17) 3_767 3_767 ?
O4 Li2 B3 90.98(17) . 3_767 ?
B3 Li2 B3 180.0 . 3_767 ?
O6 Li2 B4 34.99(18) . 3_767 ?
O6 Li2 B4 145.01(18) 3_767 3_767 ?
O5 Li2 B4 92.14(17) . 3_767 ?
O5 Li2 B4 87.86(17) 3_767 3_767 ?
O4 Li2 B4 35.02(17) 3_767 3_767 ?
O4 Li2 B4 144.98(17) . 3_767 ?
B3 Li2 B4 61.3(2) . 3_767 ?
B3 Li2 B4 118.7(2) 3_767 3_767 ?
O6 Li2 B4 145.01(18) . . ?
O6 Li2 B4 34.99(18) 3_767 . ?
O5 Li2 B4 87.86(17) . . ?
O5 Li2 B4 92.14(17) 3_767 . ?
O4 Li2 B4 144.98(17) 3_767 . ?
O4 Li2 B4 35.02(17) . . ?
B3 Li2 B4 118.7(2) . . ?
B3 Li2 B4 61.3(2) 3_767 . ?
B4 Li2 B4 180.0 3_767 . ?
O6 Li2 B2 89.41(17) . . ?
O6 Li2 B2 90.59(17) 3_767 . ?
O5 Li2 B2 33.68(16) . . ?
O5 Li2 B2 146.32(16) 3_767 . ?
O4 Li2 B2 146.17(16) 3_767 . ?
O4 Li2 B2 33.83(16) . . ?
B3 Li2 B2 59.35(19) . . ?
B3 Li2 B2 120.64(19) 3_767 . ?
B4 Li2 B2 120.58(18) 3_767 . ?
B4 Li2 B2 59.42(18) . . ?
O6 Li2 B2 90.59(17) . 3_767 ?
O6 Li2 B2 89.41(17) 3_767 3_767 ?
O5 Li2 B2 146.32(16) . 3_767 ?
O5 Li2 B2 33.68(16) 3_767 3_767 ?
O4 Li2 B2 33.83(16) 3_767 3_767 ?
O4 Li2 B2 146.17(16) . 3_767 ?
B3 Li2 B2 120.65(19) . 3_767 ?
B3 Li2 B2 59.36(19) 3_767 3_767 ?
B4 Li2 B2 59.42(18) 3_767 3_767 ?
B4 Li2 B2 120.58(18) . 3_767 ?
B2 Li2 B2 180.0 . 3_767 ?
O18 Li1 O18 180.00(13) 3_656 . ?
O18 Li1 O19 110.19(14) 3_656 3_656 ?
O18 Li1 O19 69.81(14) . 3_656 ?
O18 Li1 O19 69.81(14) 3_656 . ?
O18 Li1 O19 110.19(14) . . ?
O19 Li1 O19 180.0 3_656 . ?
O18 Li1 O16 110.47(14) 3_656 . ?
O18 Li1 O16 69.53(14) . . ?
O19 Li1 O16 111.42(14) 3_656 . ?
O19 Li1 O16 68.58(14) . . ?
O18 Li1 O16 69.53(14) 3_656 3_656 ?
O18 Li1 O16 110.47(14) . 3_656 ?
O19 Li1 O16 68.58(14) 3_656 3_656 ?
O19 Li1 O16 111.42(14) . 3_656 ?
O16 Li1 O16 180.00(19) . 3_656 ?
O18 Li1 B11 34.75(17) 3_656 3_656 ?
O18 Li1 B11 145.25(17) . 3_656 ?
O19 Li1 B11 144.92(17) 3_656 3_656 ?
O19 Li1 B11 35.08(17) . 3_656 ?
O16 Li1 B11 89.06(17) . 3_656 ?
O16 Li1 B11 90.94(17) 3_656 3_656 ?
O18 Li1 B11 145.25(17) 3_656 . ?
O18 Li1 B11 34.75(17) . . ?
O19 Li1 B11 35.08(17) 3_656 . ?
O19 Li1 B11 144.92(17) . . ?
O16 Li1 B11 90.94(17) . . ?
O16 Li1 B11 89.06(17) 3_656 . ?
B11 Li1 B11 180.0 3_656 . ?
O18 Li1 B10 34.67(17) 3_656 3_656 ?
O18 Li1 B10 145.33(17) . 3_656 ?
O19 Li1 B10 89.80(17) 3_656 3_656 ?
O19 Li1 B10 90.20(17) . 3_656 ?
O16 Li1 B10 145.13(16) . 3_656 ?
O16 Li1 B10 34.87(16) 3_656 3_656 ?
B11 Li1 B10 60.26(19) 3_656 3_656 ?
B11 Li1 B10 119.74(19) . 3_656 ?
O18 Li1 B10 145.33(17) 3_656 . ?
O18 Li1 B10 34.67(17) . . ?
O19 Li1 B10 90.20(17) 3_656 . ?
O19 Li1 B10 89.80(17) . . ?
O16 Li1 B10 34.87(16) . . ?
O16 Li1 B10 145.13(16) 3_656 . ?
B11 Li1 B10 119.74(19) 3_656 . ?
B11 Li1 B10 60.26(19) . . ?
B10 Li1 B10 180.0 3_656 . ?
O18 Li1 B9 89.53(16) 3_656 3_656 ?
O18 Li1 B9 90.47(16) . 3_656 ?
O19 Li1 B9 34.18(16) 3_656 3_656 ?
O19 Li1 B9 145.82(16) . 3_656 ?
O16 Li1 B9 145.60(16) . 3_656 ?
O16 Li1 B9 34.40(16) 3_656 3_656 ?
B11 Li1 B9 120.16(19) 3_656 3_656 ?
B11 Li1 B9 59.84(19) . 3_656 ?
B10 Li1 B9 59.92(18) 3_656 3_656 ?
B10 Li1 B9 120.08(18) . 3_656 ?
O18 Li1 B9 90.47(16) 3_656 . ?
O18 Li1 B9 89.53(16) . . ?
O19 Li1 B9 145.82(16) 3_656 . ?
O19 Li1 B9 34.18(16) . . ?
O16 Li1 B9 34.40(16) . . ?
O16 Li1 B9 145.59(16) 3_656 . ?
B11 Li1 B9 59.84(19) 3_656 . ?
B11 Li1 B9 120.16(19) . . ?
B10 Li1 B9 120.08(18) 3_656 . ?
B10 Li1 B9 59.92(18) . . ?
B9 Li1 B9 180.0 3_656 . ?
O5 Cs1 O4 108.29(10) 2_746 3_767 ?
O5 Cs1 O9 98.94(10) 2_746 1_545 ?
O4 Cs1 O9 137.58(10) 3_767 1_545 ?
O5 Cs1 O3 131.58(11) 2_746 1_545 ?
O4 Cs1 O3 120.13(10) 3_767 1_545 ?
O9 Cs1 O3 44.13(10) 1_545 1_545 ?
O5 Cs1 O11 44.74(10) 2_746 1_545 ?
O4 Cs1 O11 116.85(10) 3_767 1_545 ?
O9 Cs1 O11 63.59(10) 1_545 1_545 ?
O3 Cs1 O11 107.32(10) 1_545 1_545 ?
O5 Cs1 O7 94.32(10) 2_746 2_746 ?
O4 Cs1 O7 44.25(9) 3_767 2_746 ?
O9 Cs1 O7 163.40(10) 1_545 2_746 ?
O3 Cs1 O7 119.27(10) 1_545 2_746 ?
O11 Cs1 O7 132.76(10) 1_545 2_746 ?
O5 Cs1 O25 62.62(12) 2_746 2_746 ?
O4 Cs1 O25 50.97(11) 3_767 2_746 ?
O9 Cs1 O25 123.92(12) 1_545 2_746 ?
O3 Cs1 O25 156.71(12) 1_545 2_746 ?
O11 Cs1 O25 68.71(12) 1_545 2_746 ?
O7 Cs1 O25 71.29(12) 2_746 2_746 ?
O5 Cs1 O3 119.16(10) 2_746 3_767 ?
O4 Cs1 O3 41.85(9) 3_767 3_767 ?
O9 Cs1 O3 96.46(10) 1_545 3_767 ?
O3 Cs1 O3 98.58(9) 1_545 3_767 ?
O11 Cs1 O3 95.28(9) 1_545 3_767 ?
O7 Cs1 O3 85.64(9) 2_746 3_767 ?
O25 Cs1 O3 60.04(11) 2_746 3_767 ?
O5 Cs1 O25 74.26(12) 2_746 1_545 ?
O4 Cs1 O25 159.41(11) 3_767 1_545 ?
O9 Cs1 O25 59.19(11) 1_545 1_545 ?
O3 Cs1 O25 60.40(11) 1_545 1_545 ?
O11 Cs1 O25 79.83(11) 1_545 1_545 ?
O7 Cs1 O25 115.83(11) 2_746 1_545 ?
O25 Cs1 O25 136.84(4) 2_746 1_545 ?
O3 Cs1 O25 154.90(11) 3_767 1_545 ?
O5 Cs1 B4 109.06(12) 2_746 3_767 ?
O4 Cs1 B4 22.77(11) 3_767 3_767 ?
O9 Cs1 B4 150.65(12) 1_545 3_767 ?
O3 Cs1 B4 115.16(12) 1_545 3_767 ?
O11 Cs1 B4 134.00(12) 1_545 3_767 ?
O7 Cs1 B4 23.64(11) 2_746 3_767 ?
O25 Cs1 B4 65.29(13) 2_746 3_767 ?
O3 Cs1 B4 62.48(11) 3_767 3_767 ?
O25 Cs1 B4 136.65(13) 1_545 3_767 ?
O5 Cs1 B3 21.52(12) 2_746 2_746 ?
O4 Cs1 B3 114.48(12) 3_767 2_746 ?
O9 Cs1 B3 81.55(12) 1_545 2_746 ?
O3 Cs1 B3 121.62(12) 1_545 2_746 ?
O11 Cs1 B3 23.22(11) 1_545 2_746 ?
O7 Cs1 B3 113.43(12) 2_746 2_746 ?
O25 Cs1 B3 63.67(13) 2_746 2_746 ?
O3 Cs1 B3 108.90(11) 3_767 2_746 ?
O25 Cs1 B3 75.67(13) 1_545 2_746 ?
B4 Cs1 B3 123.19(14) 3_767 2_746 ?
O5 Cs1 O9 39.28(9) 2_746 2_746 ?
O4 Cs1 O9 78.77(9) 3_767 2_746 ?
O9 Cs1 O9 137.36(5) 1_545 2_746 ?
O3 Cs1 O9 148.66(9) 1_545 2_746 ?
O11 Cs1 O9 81.27(9) 1_545 2_746 ?
O7 Cs1 O9 55.04(9) 2_746 2_746 ?
O25 Cs1 O9 54.62(11) 2_746 2_746 ?
O3 Cs1 O9 110.80(9) 3_767 2_746 ?
O25 Cs1 O9 92.91(10) 1_545 2_746 ?
B4 Cs1 O9 71.81(11) 3_767 2_746 ?
B3 Cs1 O9 59.23(11) 2_746 2_746 ?
O18 Cs2 O17 132.29(10) . 2_646 ?
O18 Cs2 O16 108.37(10) . 4_566 ?
O17 Cs2 O16 119.05(9) 2_646 4_566 ?
O18 Cs2 O23 61.67(11) . . ?
O17 Cs2 O23 156.74(12) 2_646 . ?
O16 Cs2 O23 49.32(11) 4_566 . ?
O18 Cs2 O12 97.81(10) . 2_646 ?
O17 Cs2 O12 43.13(9) 2_646 2_646 ?
O16 Cs2 O12 135.88(10) 4_566 2_646 ?
O23 Cs2 O12 126.61(12) . 2_646 ?
O18 Cs2 O15 96.10(10) . . ?
O17 Cs2 O15 121.52(10) 2_646 . ?
O16 Cs2 O15 43.35(9) 4_566 . ?
O23 Cs2 O15 66.49(12) . . ?
O12 Cs2 O15 164.57(10) 2_646 . ?
O18 Cs2 O14 43.63(9) . 2_646 ?
O17 Cs2 O14 107.25(10) 2_646 2_646 ?
O16 Cs2 O14 113.67(9) 4_566 2_646 ?
O23 Cs2 O14 69.21(12) . 2_646 ?
O12 Cs2 O14 64.19(9) 2_646 2_646 ?
O15 Cs2 O14 131.22(10) . 2_646 ?
O18 Cs2 O23 73.55(11) . 2_646 ?
O17 Cs2 O23 61.22(11) 2_646 2_646 ?
O16 Cs2 O23 168.25(11) 4_566 2_646 ?
O23 Cs2 O23 135.03(4) . 2_646 ?
O12 Cs2 O23 53.45(11) 2_646 2_646 ?
O15 Cs2 O23 125.40(11) . 2_646 ?
O14 Cs2 O23 76.00(11) 2_646 2_646 ?
O18 Cs2 O17 117.01(9) . 4_566 ?
O17 Cs2 O17 96.53(9) 2_646 4_566 ?
O16 Cs2 O17 41.23(9) 4_566 4_566 ?
O23 Cs2 O17 61.31(11) . 4_566 ?
O12 Cs2 O17 95.33(9) 2_646 4_566 ?
O15 Cs2 O17 84.22(9) . 4_566 ?
O14 Cs2 O17 92.00(9) 2_646 4_566 ?
O23 Cs2 O17 148.76(11) 2_646 4_566 ?
O18 Cs2 O24 76.93(14) . 2_646 ?
O17 Cs2 O24 85.62(15) 2_646 2_646 ?
O16 Cs2 O24 117.56(16) 4_566 2_646 ?
O23 Cs2 O24 117.42(16) . 2_646 ?
O12 Cs2 O24 102.36(16) 2_646 2_646 ?
O15 Cs2 O24 74.37(16) . 2_646 ?
O14 Cs2 O24 110.38(15) 2_646 2_646 ?
O23 Cs2 O24 51.04(17) 2_646 2_646 ?
O17 Cs2 O24 155.88(16) 4_566 2_646 ?
O18 Cs2 O12 40.00(9) . . ?
O17 Cs2 O12 153.16(9) 2_646 . ?
O16 Cs2 O12 78.68(9) 4_566 . ?
O23 Cs2 O12 50.10(11) . . ?
O12 Cs2 O12 137.27(5) 2_646 . ?
O15 Cs2 O12 56.11(9) . . ?
O14 Cs2 O12 80.08(9) 2_646 . ?
O23 Cs2 O12 97.19(11) 2_646 . ?
O17 Cs2 O12 109.19(9) 4_566 . ?
O24 Cs2 O12 67.78(14) 2_646 . ?
O18 Cs2 B9 110.71(12) . 4_566 ?
O17 Cs2 B9 114.98(11) 2_646 4_566 ?
O16 Cs2 B9 22.73(11) 4_566 4_566 ?
O23 Cs2 B9 62.69(13) . 4_566 ?
O12 Cs2 B9 149.15(11) 2_646 4_566 ?
O15 Cs2 B9 23.26(11) . 4_566 ?
O14 Cs2 B9 131.71(11) 2_646 4_566 ?
O23 Cs2 B9 145.53(13) 2_646 4_566 ?
O17 Cs2 B9 61.73(11) 4_566 4_566 ?
O24 Cs2 B9 95.53(17) 2_646 4_566 ?
O12 Cs2 B9 72.92(11) . 4_566 ?
O18 Cs2 H23A 46.6 . . ?
O17 Cs2 H23A 158.5 2_646 . ?
O16 Cs2 H23A 65.3 4_566 . ?
O23 Cs2 H23A 16.0 . . ?
O12 Cs2 H23A 117.7 2_646 . ?
O15 Cs2 H23A 76.9 . . ?
O14 Cs2 H23A 55.7 2_646 . ?
O23 Cs2 H23A 119.3 2_646 . ?
O17 Cs2 H23A 73.1 4_566 . ?
O24 Cs2 H23A 111.7 2_646 . ?
O12 Cs2 H23A 44.9 . . ?
B9 Cs2 H23A 77.2 4_566 . ?
O11 Cs3 O15 145.12(10) 2_746 2_656 ?
O11 Cs3 O21 88.60(10) 2_746 . ?
O15 Cs3 O21 107.83(11) 2_656 . ?
O11 Cs3 O22 167.12(10) 2_746 3_666 ?
O15 Cs3 O22 44.51(9) 2_656 3_666 ?
O21 Cs3 O22 95.14(10) . 3_666 ?
O11 Cs3 O2 45.75(10) 2_746 . ?
O15 Cs3 O2 100.17(10) 2_656 . ?
O21 Cs3 O2 119.23(11) . . ?
O22 Cs3 O2 139.03(10) 3_666 . ?
O11 Cs3 O24 77.51(17) 2_746 . ?
O15 Cs3 O24 79.61(16) 2_656 . ?
O21 Cs3 O24 70.05(17) . . ?
O22 Cs3 O24 115.35(17) 3_666 . ?
O2 Cs3 O24 63.50(18) . . ?
O11 Cs3 O1 101.36(11) 2_746 4_575 ?
O15 Cs3 O1 110.35(10) 2_656 4_575 ?
O21 Cs3 O1 85.07(11) . 4_575 ?
O22 Cs3 O1 66.80(10) 3_666 4_575 ?
O2 Cs3 O1 132.74(10) . 4_575 ?
O24 Cs3 O1 155.09(17) . 4_575 ?
O11 Cs3 O10 41.62(9) 2_746 2_746 ?
O15 Cs3 O10 153.77(9) 2_656 2_746 ?
O21 Cs3 O10 49.56(10) . 2_746 ?
O22 Cs3 O10 136.54(9) 3_666 2_746 ?
O2 Cs3 O10 84.43(9) . 2_746 ?
O24 Cs3 O10 79.50(15) . 2_746 ?
O1 Cs3 O10 83.47(10) 4_575 2_746 ?
O11 Cs3 B6 20.87(12) 2_746 2_746 ?
O15 Cs3 B6 149.54(12) 2_656 2_746 ?
O21 Cs3 B6 67.74(12) . 2_746 ?
O22 Cs3 B6 159.57(12) 3_666 2_746 ?
O2 Cs3 B6 61.40(12) . 2_746 ?
O24 Cs3 B6 70.51(17) . 2_746 ?
O1 Cs3 B6 99.47(12) 4_575 2_746 ?
O10 Cs3 B6 23.03(11) 2_746 2_746 ?
O11 Cs3 O25 68.49(11) 2_746 . ?
O15 Cs3 O25 105.45(11) 2_656 . ?
O21 Cs3 O25 145.55(12) . . ?
O22 Cs3 O25 102.40(11) 3_666 . ?
O2 Cs3 O25 62.09(11) . . ?
O24 Cs3 O25 125.39(19) . . ?
O1 Cs3 O25 75.24(11) 4_575 . ?
O10 Cs3 O25 99.53(10) 2_746 . ?
B6 Cs3 O25 87.68(13) 2_746 . ?
O11 Cs3 B3 22.12(12) 2_746 . ?
O15 Cs3 B3 123.73(12) 2_656 . ?
O21 Cs3 B3 104.96(12) . . ?
O22 Cs3 B3 159.73(12) 3_666 . ?
O2 Cs3 B3 23.69(11) . . ?
O24 Cs3 B3 70.37(19) . . ?
O1 Cs3 B3 116.93(12) 4_575 . ?
O10 Cs3 B3 62.41(11) 2_746 . ?
B6 Cs3 B3 39.74(13) 2_746 . ?
O25 Cs3 B3 61.94(13) . . ?
O11 Cs3 B9 165.26(11) 2_746 3_666 ?
O15 Cs3 B9 21.91(11) 2_656 3_666 ?
O21 Cs3 B9 103.03(12) . 3_666 ?
O22 Cs3 B9 22.62(11) 3_666 3_666 ?
O2 Cs3 B9 119.62(11) . 3_666 ?
O24 Cs3 B9 97.76(17) . 3_666 ?
O1 Cs3 B9 88.79(12) 4_575 3_666 ?
O10 Cs3 B9 151.96(11) 2_746 3_666 ?
B6 Cs3 B9 166.79(13) 2_746 3_666 ?
O25 Cs3 B9 104.48(12) . 3_666 ?
B3 Cs3 B9 143.16(13) . 3_666 ?
O11 Cs3 H21 73.6 2_746 . ?
O15 Cs3 H21 121.9 2_656 . ?
O21 Cs3 H21 15.2 . . ?
O22 Cs3 H21 109.1 3_666 . ?
O2 Cs3 H21 108.2 . . ?
O24 Cs3 H21 70.2 . . ?
O1 Cs3 H21 85.5 4_575 . ?
O10 Cs3 H21 34.4 2_746 . ?
B6 Cs3 H21 52.9 2_746 . ?
O25 Cs3 H21 132.5 . . ?
B3 Cs3 H21 91.2 . . ?
B9 Cs3 H21 118.2 3_666 . ?
Cs4A Cs4 O6 102.5(13) . 4_575 ?
Cs4A Cs4 O19 110.9(13) . 3_666 ?
O6 Cs4 O19 136.20(11) 4_575 3_666 ?
Cs4A Cs4 O8 75.1(13) . 2_756 ?
O6 Cs4 O8 46.98(10) 4_575 2_756 ?
O19 Cs4 O8 116.03(10) 3_666 2_756 ?
Cs4A Cs4 O20 74.7(13) . 1_565 ?
O6 Cs4 O20 124.89(11) 4_575 1_565 ?
O19 Cs4 O20 45.44(10) 3_666 1_565 ?
O8 Cs4 O20 81.06(10) 2_756 1_565 ?
Cs4A Cs4 O25 73.1(13) . . ?
O6 Cs4 O25 74.54(12) 4_575 . ?
O19 Cs4 O25 141.56(13) 3_666 . ?
O8 Cs4 O25 102.09(13) 2_756 . ?
O20 Cs4 O25 145.55(13) 1_565 . ?
Cs4A Cs4 O2 141.1(13) . 4_575 ?
O6 Cs4 O2 45.71(10) 4_575 4_575 ?
O19 Cs4 O2 108.03(10) 3_666 4_575 ?
O8 Cs4 O2 88.87(10) 2_756 4_575 ?
O20 Cs4 O2 138.34(10) 1_565 4_575 ?
O25 Cs4 O2 76.07(12) . 4_575 ?
Cs4A Cs4 O24 147.2(13) . 4_575 ?
O6 Cs4 O24 82.10(16) 4_575 4_575 ?
O19 Cs4 O24 54.54(16) 3_666 4_575 ?
O8 Cs4 O24 85.76(15) 2_756 4_575 ?
O20 Cs4 O24 76.25(17) 1_565 4_575 ?
O25 Cs4 O24 137.93(19) . 4_575 ?
O2 Cs4 O24 62.69(17) 4_575 4_575 ?
Cs4A Cs4 O22 137.3(13) . 3_666 ?
O6 Cs4 O22 119.09(10) 4_575 3_666 ?
O19 Cs4 O22 42.62(9) 3_666 3_666 ?
O8 Cs4 O22 141.14(10) 2_756 3_666 ?
O20 Cs4 O22 88.04(10) 1_565 3_666 ?
O25 Cs4 O22 107.62(13) . 3_666 ?
O2 Cs4 O22 74.91(9) 4_575 3_666 ?
O24 Cs4 O22 55.39(15) 4_575 3_666 ?
Cs4A Cs4 B11 87.1(13) . 1_565 ?
O6 Cs4 B11 144.44(13) 4_575 1_565 ?
O19 Cs4 B11 24.43(12) 3_666 1_565 ?
O8 Cs4 B11 105.49(12) 2_756 1_565 ?
O20 Cs4 B11 25.19(12) 1_565 1_565 ?
O25 Cs4 B11 140.41(14) . 1_565 ?
O2 Cs4 B11 131.68(12) 4_575 1_565 ?
O24 Cs4 B11 72.49(18) 4_575 1_565 ?
O22 Cs4 B11 65.05(12) 3_666 1_565 ?
Cs4A Cs4 B4 90.7(13) . 2_756 ?
O6 Cs4 B4 22.49(13) 4_575 2_756 ?
O19 Cs4 B4 128.20(12) 3_666 2_756 ?
O8 Cs4 B4 24.61(12) 2_756 2_756 ?
O20 Cs4 B4 103.52(13) 1_565 2_756 ?
O25 Cs4 B4 88.95(14) . 2_756 ?
O2 Cs4 B4 65.33(12) 4_575 2_756 ?
O24 Cs4 B4 81.59(17) 4_575 2_756 ?
O22 Cs4 B4 131.59(12) 3_666 2_756 ?
B11 Cs4 B4 126.06(14) 1_565 2_756 ?
Cs4A Cs4 B9 117.0(13) . 3_666 ?
O6 Cs4 B9 140.31(12) 4_575 3_666 ?
O19 Cs4 B9 23.36(12) 3_666 3_666 ?
O8 Cs4 B9 138.59(12) 2_756 3_666 ?
O20 Cs4 B9 66.37(12) 1_565 3_666 ?
O25 Cs4 B9 119.27(15) . 3_666 ?
O2 Cs4 B9 98.61(12) 4_575 3_666 ?
O24 Cs4 B9 62.83(17) 4_575 3_666 ?
O22 Cs4 B9 24.26(11) 3_666 3_666 ?
B11 Cs4 B9 41.91(14) 1_565 3_666 ?
B4 Cs4 B9 144.26(13) 2_756 3_666 ?
O14 Cs5 O7 133.69(10) 2_646 2_746 ?
O14 Cs5 O21 102.28(11) 2_646 4_566 ?
O7 Cs5 O21 115.34(10) 2_746 4_566 ?
O14 Cs5 O8 157.17(10) 2_646 3_767 ?
O7 Cs5 O8 44.44(9) 2_746 3_767 ?
O21 Cs5 O8 71.16(10) 4_566 3_767 ?
O14 Cs5 O20 44.75(10) 2_646 . ?
O7 Cs5 O20 100.73(9) 2_746 . ?
O21 Cs5 O20 143.74(10) 4_566 . ?
O8 Cs5 O20 145.08(10) 3_767 . ?
O14 Cs5 O23 72.22(12) 2_646 . ?
O7 Cs5 O23 130.60(12) 2_746 . ?
O21 Cs5 O23 89.87(11) 4_566 . ?
O8 Cs5 O23 128.31(12) 3_767 . ?
O20 Cs5 O23 68.02(11) . . ?
O14 Cs5 O24 119.57(18) 2_646 . ?
O7 Cs5 O24 81.00(18) 2_746 . ?
O21 Cs5 O24 99.47(15) 4_566 . ?
O8 Cs5 O24 83.26(18) 3_767 . ?
O20 Cs5 O24 89.35(16) . . ?
O23 Cs5 O24 52.14(19) . . ?
O14 Cs5 B12 103.54(12) 2_646 4_566 ?
O7 Cs5 B12 121.74(12) 2_746 4_566 ?
O21 Cs5 B12 23.01(12) 4_566 4_566 ?
O8 Cs5 B12 79.10(12) 3_767 4_566 ?
O20 Cs5 B12 132.87(12) . 4_566 ?
O23 Cs5 B12 68.94(13) . 4_566 ?
O24 Cs5 B12 79.01(16) . 4_566 ?
O14 Cs5 B6 125.41(12) 2_646 2_746 ?
O7 Cs5 B6 20.61(11) 2_746 2_746 ?
O21 Cs5 B6 131.20(12) 4_566 2_746 ?
O8 Cs5 B6 60.88(11) 3_767 2_746 ?
O20 Cs5 B6 84.72(11) . 2_746 ?
O23 Cs5 B6 112.26(13) . 2_746 ?
O24 Cs5 B6 67.72(18) . 2_746 ?
B12 Cs5 B6 129.61(14) 4_566 2_746 ?
O14 Cs5 B11 22.55(11) 2_646 . ?
O7 Cs5 B11 121.27(11) 2_746 . ?
O21 Cs5 B11 121.60(12) 4_566 . ?
O8 Cs5 B11 164.33(12) 3_767 . ?
O20 Cs5 B11 22.99(11) . . ?
O23 Cs5 B11 64.16(13) . . ?
O24 Cs5 B11 102.10(18) . . ?
B12 Cs5 B11 116.25(14) 4_566 . ?
B6 Cs5 B11 107.20(13) 2_746 . ?
O14 Cs5 B4 153.41(12) 2_646 3_767 ?
O7 Cs5 B4 22.33(11) 2_746 3_767 ?
O21 Cs5 B4 93.89(12) 4_566 3_767 ?
O8 Cs5 B4 22.77(11) 3_767 3_767 ?
O20 Cs5 B4 122.38(11) . 3_767 ?
O23 Cs5 B4 129.38(14) . 3_767 ?
O24 Cs5 B4 77.53(19) . 3_767 ?
B12 Cs5 B4 99.59(14) 4_566 3_767 ?
B6 Cs5 B4 38.25(13) 2_746 3_767 ?
B11 Cs5 B4 143.58(13) . 3_767 ?
O14 Cs5 B12 60.55(11) 2_646 . ?
O7 Cs5 B12 96.44(11) 2_746 . ?
O21 Cs5 B12 144.67(11) 4_566 . ?
O8 Cs5 B12 136.25(11) 3_767 . ?
O20 Cs5 B12 19.99(11) . . ?
O23 Cs5 B12 56.37(12) . . ?
O24 Cs5 B12 69.37(17) . . ?
B12 Cs5 B12 125.30(15) 4_566 . ?
B6 Cs5 B12 77.07(13) 2_746 . ?
B11 Cs5 B12 38.09(13) . . ?
B4 Cs5 B12 114.84(13) 3_767 . ?
O14 Cs5 H23B 85.2 2_646 . ?
O7 Cs5 H23B 122.9 2_746 . ?
O21 Cs5 H23B 84.4 4_566 . ?
O8 Cs5 H23B 115.1 3_767 . ?
O20 Cs5 H23B 78.9 . . ?
O23 Cs5 H23B 13.2 . . ?
O24 Cs5 H23B 42.1 . . ?
B12 Cs5 H23B 61.9 4_566 . ?
B6 Cs5 H23B 107.2 2_746 . ?
B11 Cs5 H23B 77.2 . . ?
B4 Cs5 H23B 117.6 3_767 . ?
B12 Cs5 H23B 64.7 . . ?
O14 Cs5 H24A 109.7 2_646 . ?
O7 Cs5 H24A 87.1 2_746 . ?
O21 Cs5 H24A 104.0 4_566 . ?
O8 Cs5 H24A 93.1 3_767 . ?
O20 Cs5 H24A 80.5 . . ?
O23 Cs5 H24A 44.3 . . ?
O24 Cs5 H24A 9.9 . . ?
B12 Cs5 H24A 82.1 4_566 . ?
B6 Cs5 H24A 71.6 2_746 . ?
B11 Cs5 H24A 92.2 . . ?
B4 Cs5 H24A 86.2 3_767 . ?
B12 Cs5 H24A 60.6 . . ?
H23B Cs5 H24A 36.0 . . ?
Cs4 Cs4A O6 67.3(12) . 4_575 ?
Cs4 Cs4A O8 94.9(13) . 2_756 ?
O6 Cs4A O8 46.7(2) 4_575 2_756 ?
Cs4 Cs4A O20 95.3(13) . 1_565 ?
O6 Cs4A O20 122.6(4) 4_575 1_565 ?
O8 Cs4A O20 84.2(3) 2_756 1_565 ?
Cs4 Cs4A O25 97.2(13) . . ?
O6 Cs4A O25 74.1(3) 4_575 . ?
O8 Cs4A O25 107.0(4) 2_756 . ?
O20 Cs4A O25 162.3(4) 1_565 . ?
Cs4 Cs4A O19 60.4(12) . 3_666 ?
O6 Cs4A O19 120.8(3) 4_575 3_666 ?
O8 Cs4A O19 112.0(3) 2_756 3_666 ?
O20 Cs4A O19 44.10(18) 1_565 3_666 ?
O25 Cs4A O19 135.8(4) . 3_666 ?
Cs4 Cs4A B11 84.0(13) . 1_565 ?
O6 Cs4A B11 135.7(3) 4_575 1_565 ?
O8 Cs4A B11 107.2(3) 2_756 1_565 ?
O20 Cs4A B11 24.92(15) 1_565 1_565 ?
O25 Cs4A B11 145.5(4) . 1_565 ?
O19 Cs4A B11 24.29(14) 3_666 1_565 ?
Cs4 Cs4A B5 116.9(14) . 2_756 ?
O6 Cs4A B5 61.6(2) 4_575 2_756 ?
O8 Cs4A B5 22.04(14) 2_756 2_756 ?
O20 Cs4A B5 83.4(3) 1_565 2_756 ?
O25 Cs4A B5 101.8(3) . 2_756 ?
O19 Cs4A B5 122.1(3) 3_666 2_756 ?
B11 Cs4A B5 108.4(3) 1_565 2_756 ?
Cs4 Cs4A O14 99.4(14) . 2_656 ?
O6 Cs4A O14 160.1(3) 4_575 2_656 ?
O8 Cs4A O14 124.3(4) 2_756 2_656 ?
O20 Cs4A O14 41.24(17) 1_565 2_656 ?
O25 Cs4A O14 123.8(4) . 2_656 ?
O19 Cs4A O14 41.15(16) 3_666 2_656 ?
B11 Cs4A O14 24.52(13) 1_565 2_656 ?
B5 Cs4A O14 116.9(3) 2_756 2_656 ?
Cs4 Cs4A B4 80.7(13) . 2_756 ?
O6 Cs4A B4 22.83(15) 4_575 2_756 ?
O8 Cs4A B4 23.85(15) 2_756 2_756 ?
O20 Cs4A B4 104.5(3) 1_565 2_756 ?
O25 Cs4A B4 89.9(3) . 2_756 ?
O19 Cs4A B4 119.5(3) 3_666 2_756 ?
B11 Cs4A B4 124.1(3) 1_565 2_756 ?
B5 Cs4A B4 40.45(19) 2_756 2_756 ?
O14 Cs4A B4 145.7(4) 2_656 2_756 ?
Cs4 Cs4A B8 92.6(13) . 2_656 ?
O6 Cs4A B8 159.4(3) 4_575 2_656 ?
O8 Cs4A B8 145.4(4) 2_756 2_656 ?
O20 Cs4A B8 61.5(2) 1_565 2_656 ?
O25 Cs4A B8 105.4(3) . 2_656 ?
O19 Cs4A B8 45.51(18) 3_666 2_656 ?
B11 Cs4A B8 40.22(18) 1_565 2_656 ?
B5 Cs4A B8 136.5(3) 2_756 2_656 ?
O14 Cs4A B8 21.21(13) 2_656 2_656 ?
B4 Cs4A B8 164.0(4) 2_756 2_656 ?
Cs4 Cs4A O2 33.7(12) . 4_575 ?
O6 Cs4A O2 40.30(14) 4_575 4_575 ?
O8 Cs4A O2 82.6(2) 2_756 4_575 ?
O20 Cs4A O2 124.8(3) 1_565 4_575 ?
O25 Cs4A O2 71.2(2) . 4_575 ?
O19 Cs4A O2 94.01(19) 3_666 4_575 ?
B11 Cs4A O2 117.6(2) 1_565 4_575 ?
B5 Cs4A O2 101.1(3) 2_756 4_575 ?
O14 Cs4A O2 131.7(3) 2_656 4_575 ?
B4 Cs4A O2 60.69(19) 2_756 4_575 ?
B8 Cs4A O2 119.4(3) 2_656 4_575 ?

loop_
_geom_bond_atom_site_label_1
_geom_bond_atom_site_label_2
_geom_bond_distance
_geom_bond_site_symmetry_2
_geom_bond_publ_flag
O11 B6 1.341(8) . ?
O11 B3 1.501(7) 2_756 ?
O11 Cs3 2.916(4) 2_756 ?
O11 Cs1 3.209(4) 1_565 ?
O7 B6 1.349(7) . ?
O7 B4 1.493(7) 4_575 ?
O7 Cs5 3.119(4) 2_756 ?
O7 Cs1 3.231(4) 2_756 ?
B6 O10 1.419(7) . ?
B6 Cs3 3.572(6) 2_756 ?
B6 Cs5 3.704(6) 2_756 ?
B6 Cs1 3.821(6) 1_565 ?
B11 O18 1.442(7) . ?
B11 O19 1.455(7) 3_656 ?
B11 O20 1.495(7) . ?
B11 O14 1.508(7) 2_646 ?
B11 Li1 2.530(6) . ?
B11 Cs4 3.511(6) 1_545 ?
B11 Cs4A 3.525(13) 1_545 ?
B11 Cs5 3.766(6) . ?
B11 Cs2 3.839(6) . ?
O20 B12 1.358(7) . ?
O20 Cs4A 3.027(12) 1_545 ?
O20 Cs4 3.124(4) 1_545 ?
O20 Cs5 3.197(4) . ?
O1 B1 1.388(8) . ?
O1 Cs3 3.366(6) 4_576 ?
O1 H1 0.8162 . ?
O2 B1 1.355(8) . ?
O2 B3 1.508(7) . ?
O2 Cs3 3.225(4) . ?
O2 Cs4 3.281(4) 4_576 ?
O2 Cs4A 3.719(9) 4_576 ?
O3 B1 1.357(7) . ?
O3 B2 1.483(7) . ?
O3 Cs1 3.168(4) 1_565 ?
O3 Cs1 3.492(4) 3_767 ?
O4 B4 1.458(7) . ?
O4 B2 1.460(7) . ?
O4 Li2 2.182(4) . ?
O4 Cs1 3.142(4) 3_767 ?
O5 B3 1.444(7) . ?
O5 B2 1.455(7) . ?
O5 Li2 2.171(4) . ?
O5 Cs1 3.060(4) 2_756 ?
O6 B3 1.448(7) . ?
O6 B4 1.454(7) 3_767 ?
O6 Li2 2.013(4) . ?
O6 Cs4 2.840(4) 4_576 ?
O6 Cs4A 3.005(11) 4_576 ?
O8 B5 1.350(7) . ?
O8 B4 1.503(7) . ?
O8 Cs4A 3.024(12) 2_746 ?
O8 Cs4 3.118(4) 2_746 ?
O8 Cs5 3.179(4) 3_767 ?
O9 B5 1.351(7) . ?
O9 B2 1.493(7) . ?
O9 Cs1 3.152(4) 1_565 ?
O9 Cs1 3.758(4) 2_756 ?
O10 B5 1.400(7) . ?
O10 Cs3 3.531(4) 2_756 ?
O10 Cs4A 3.776(11) 2_746 ?
B1 Cs4 3.901(7) 4_576 ?
B2 Li2 2.623(6) . ?
B2 Cs1 3.793(6) 3_767 ?
B2 Cs1 3.823(6) 1_565 ?
B3 Li2 2.522(6) . ?
B3 Cs4 3.657(6) 4_576 ?
B3 Cs3 3.724(6) . ?
B3 Cs1 3.756(6) 2_756 ?
B3 Cs4A 3.970(11) 4_576 ?
B4 Li2 2.534(6) . ?
B4 Cs4 3.591(6) 2_746 ?
B4 Cs4A 3.639(13) 2_746 ?
B4 Cs1 3.702(6) 3_767 ?
B4 Cs5 3.793(6) 3_767 ?
B5 Cs4A 3.534(12) 2_746 ?
B5 Cs4 3.811(6) 2_746 ?
O22 B7 1.352(7) . ?
O22 B9 1.492(7) . ?
O22 Cs3 3.188(4) 3_666 ?
O22 Cs4 3.415(4) 3_666 ?
O12 B7 1.352(7) . ?
O12 B10 1.487(7) . ?
O12 Cs2 3.252(4) 2_656 ?
O12 Cs2 3.673(4) . ?
O13 B7 1.393(7) . ?
O13 B8 1.407(7) . ?
O14 B8 1.345(7) . ?
O14 Cs5 3.043(4) 2_656 ?
O14 Cs2 3.302(4) 2_656 ?
O14 Cs4A 3.573(12) 2_646 ?
O14 Cs4 3.701(4) 2_646 ?
O15 B8 1.345(7) . ?
O15 B9 1.486(7) 4_566 ?
O15 Cs3 3.066(4) 2_646 ?
O15 Cs2 3.256(4) . ?
O15 Cs4 3.714(4) 2_646 ?
O16 B9 1.462(7) . ?
O16 B10 1.462(7) . ?
O16 Li1 2.150(4) . ?
O16 Cs2 3.219(4) 4_565 ?
O17 B12 1.350(7) . ?
O17 B10 1.483(7) . ?
O17 Cs2 3.201(4) 2_656 ?
O17 Cs2 3.528(4) 4_565 ?
O18 B10 1.454(7) . ?
O18 Li1 2.067(4) . ?
O18 Cs2 3.120(4) . ?
O19 B9 1.453(7) . ?
O19 Li1 2.134(4) . ?
O19 Cs4 3.099(4) 3_666 ?
O19 Cs4A 3.332(11) 3_666 ?
O21 B12 1.394(7) . ?
O21 Cs3 3.112(4) . ?
O21 Cs5 3.167(5) 4_565 ?
O21 H21 0.8221 . ?
B8 Cs4A 3.703(13) 2_646 ?
B8 Cs4 3.767(6) 2_646 ?
B8 Cs3 3.836(6) 2_646 ?
B8 Cs2 3.852(6) 2_656 ?
B8 Cs5 3.921(6) 2_656 ?
B9 Li1 2.587(6) . ?
B9 Cs4 3.620(6) 3_666 ?
B9 Cs2 3.736(6) 4_565 ?
B9 Cs3 3.793(6) 3_666 ?
B9 Cs4A 3.897(12) 3_666 ?
B10 Li1 2.555(6) . ?
B10 Cs2 3.860(6) 4_565 ?
B10 Cs2 3.893(6) 2_656 ?
B12 Cs5 3.557(6) 4_565 ?
B12 Cs5 3.810(6) . ?
B12 Cs2 3.889(6) 2_656 ?
O25 Cs4A 3.087(12) . ?
O25 Cs4 3.200(5) . ?
O25 Cs1 3.424(5) 2_756 ?
O25 Cs1 3.517(6) 1_565 ?
O25 Cs3 3.655(6) . ?
O25 H25A 0.8531 . ?
O25 H25B 0.8590 . ?
O23 Cs2 3.240(5) . ?
O23 Cs5 3.255(6) . ?
O23 Cs2 3.315(6) 2_656 ?
O23 H23A 0.8916 . ?
O23 H23B 0.9136 . ?
O24 Cs3 3.356(9) . ?
O24 Cs4 3.378(9) 4_576 ?
O24 Cs5 3.473(8) . ?
O24 Cs2 3.546(9) 2_656 ?
O24 H24A 0.8511 . ?
O24 H24B 0.8594 . ?
Cs2 H23A 3.1474 . ?
Cs3 H21 3.0950 . ?
Cs4 Cs4A 0.543(7) . ?
Cs5 H23B 3.6971 . ?
Cs5 H24A 2.8165 . ?
